data_4101171
_journal_name_full 'Journal of the American Chemical Society'
_journal_paper_doi 10.1021/ja0571646
_journal_year 2006
_chemical_formula_sum 'C25 H31 N O5 S'
_chemical_formula_weight 457.57
_space_group_IT_number 19
_symmetry_cell_setting orthorhombic
_symmetry_space_group_name_Hall 'P 2ac 2ab'
_symmetry_space_group_name_H-M 'P 21 21 21'
_cell_angle_alpha 90.00
_cell_angle_beta 90.00
_cell_angle_gamma 90.00
_cell_formula_units_Z 4
_cell_length_a 11.436(2)
_cell_length_b 11.652(2)
_cell_length_c 19.448(4)
_cell_measurement_temperature 296(2)
_cell_volume 2591.5(9)
_diffrn_ambient_temperature 296(2)
_exptl_crystal_density_diffrn 1.173
_cod_depositor_comments
;
The following automatic conversions were performed:
'_symmetry_cell_setting' value 'Orthorhombic' changed to 'orthorhombic'
according to '/home/saulius/struct/CIF-dictionaries/cif_core.dic'
dictionary named 'cif_core.dic' version 2.4.1 from 2010-06-29.

Automatic conversion script
Id: cif_fix_enum 1527 2010-12-29 10:47:43Z saulius 
;
_cod_database_code 4101171

loop_
_symmetry_equiv_pos_as_xyz
'x, y, z'
'-x+1/2, -y, z+1/2'
'-x, y+1/2, -z+1/2'
'x+1/2, -y+1/2, -z'

loop_
_atom_site_label
_atom_site_type_symbol
_atom_site_fract_x
_atom_site_fract_y
_atom_site_fract_z
_atom_site_U_iso_or_equiv
_atom_site_adp_type
_atom_site_occupancy
_atom_site_symmetry_multiplicity
_atom_site_calc_flag
_atom_site_refinement_flags
_atom_site_disorder_assembly
_atom_site_disorder_group
S1 S 0.38781(10) 0.49173(11) 0.35038(5) 0.0728(3) Uani 1 1 d . . .
O1 O 0.2921(3) 0.5547(3) 0.32441(15) 0.1005(11) Uani 1 1 d . . .
O2 O 0.3757(3) 0.3739(3) 0.36755(15) 0.0982(10) Uani 1 1 d . . .
O3 O 0.6590(4) 0.6545(3) 0.61265(19) 0.1248(14) Uani 1 1 d . . .
O4 O 0.5061(4) 0.7695(3) 0.59881(17) 0.1033(11) Uani 1 1 d . . .
O5 O 0.4634(2) 0.4956(2) 0.53346(11) 0.0593(6) Uani 1 1 d . . .
N1 N 0.4287(3) 0.5572(3) 0.42047(14) 0.0576(8) Uani 1 1 d . . .
C1 C 0.4192(4) 0.6782(4) 0.4250(2) 0.0677(12) Uani 1 1 d . . .
H1B H 0.3601 0.7144 0.4003 0.081 Uiso 1 1 calc R . .
C2 C 0.4896(5) 0.7414(4) 0.4621(2) 0.0803(13) Uani 1 1 d . . .
H2B H 0.4736 0.8194 0.4659 0.096 Uiso 1 1 calc R . .
C3 C 0.5933(4) 0.6953(4) 0.4985(2) 0.0776(13) Uani 1 1 d . . .
H3A H 0.6592 0.7437 0.4843 0.093 Uiso 1 1 calc R . .
C4 C 0.6220(3) 0.5751(4) 0.4733(2) 0.0749(12) Uani 1 1 d . . .
H4A H 0.6595 0.5796 0.4287 0.090 Uiso 1 1 calc R . .
H4B H 0.6762 0.5389 0.5050 0.090 Uiso 1 1 calc R . .
C5 C 0.5127(3) 0.5034(3) 0.46787(17) 0.0551(9) Uani 1 1 d . . .
H5A H 0.5327 0.4264 0.4513 0.066 Uiso 1 1 calc R . .
C6 C 0.5895(6) 0.7020(5) 0.5761(3) 0.0865(15) Uani 1 1 d . . .
C7 C 0.5035(8) 0.7884(7) 0.6725(3) 0.144(3) Uani 1 1 d . . .
H7A H 0.5058 0.7156 0.6966 0.173 Uiso 1 1 calc R . .
H7B H 0.5706 0.8336 0.6865 0.173 Uiso 1 1 calc R . .
C8 C 0.3987(9) 0.8476(9) 0.6882(4) 0.211(4) Uani 1 1 d . . .
H8A H 0.3989 0.8692 0.7358 0.253 Uiso 1 1 calc R . .
H8B H 0.3330 0.7985 0.6792 0.253 Uiso 1 1 calc R . .
H8C H 0.3931 0.9151 0.6601 0.253 Uiso 1 1 calc R . .
C9 C 0.5037(4) 0.5031(4) 0.29184(18) 0.0645(10) Uani 1 1 d . . .
C10 C 0.5224(5) 0.6015(5) 0.2566(3) 0.0970(17) Uani 1 1 d . . .
H10A H 0.4748 0.6648 0.2646 0.116 Uiso 1 1 calc R . .
C11 C 0.6108(6) 0.6088(5) 0.2093(3) 0.116(2) Uani 1 1 d . . .
H11A H 0.6224 0.6765 0.1849 0.139 Uiso 1 1 calc R . .
C12 C 0.6806(5) 0.5183(6) 0.1982(3) 0.1124(19) Uani 1 1 d . . .
H12A H 0.7390 0.5230 0.1651 0.135 Uiso 1 1 calc R . .
C13 C 0.6672(5) 0.4185(5) 0.2351(3) 0.1111(19) Uani 1 1 d . . .
H13A H 0.7176 0.3568 0.2284 0.133 Uiso 1 1 calc R . .
C14 C 0.5770(5) 0.4118(4) 0.2824(2) 0.0918(16) Uani 1 1 d . . .
H14A H 0.5663 0.3450 0.3079 0.110 Uiso 1 1 calc R . .
C15 C 0.3781(3) 0.4065(3) 0.5417(2) 0.0616(10) Uani 1 1 d . . .
H15A H 0.3283 0.4056 0.5007 0.074 Uiso 1 1 calc R . .
C16 C 0.3024(4) 0.4400(4) 0.6035(3) 0.0869(14) Uani 1 1 d . . .
C17 C 0.2065(5) 0.3465(5) 0.6119(3) 0.141(3) Uani 1 1 d . . .
H17A H 0.2426 0.2745 0.6230 0.169 Uiso 1 1 calc R . .
H17B H 0.1637 0.3391 0.5696 0.169 Uiso 1 1 calc R . .
H17C H 0.1540 0.3683 0.6481 0.169 Uiso 1 1 calc R . .
C18 C 0.3729(6) 0.4527(5) 0.6685(2) 0.128(2) Uani 1 1 d . . .
H18A H 0.4381 0.5027 0.6601 0.154 Uiso 1 1 calc R . .
H18B H 0.4010 0.3788 0.6828 0.154 Uiso 1 1 calc R . .
H18C H 0.3246 0.4848 0.7040 0.154 Uiso 1 1 calc R . .
C19 C 0.2417(4) 0.5526(4) 0.5864(3) 0.1074(19) Uani 1 1 d . . .
H19A H 0.2993 0.6098 0.5755 0.129 Uiso 1 1 calc R . .
H19B H 0.1966 0.5774 0.6253 0.129 Uiso 1 1 calc R . .
H19C H 0.1909 0.5418 0.5477 0.129 Uiso 1 1 calc R . .
C21 C 0.4371(4) 0.2906(4) 0.5476(2) 0.0692(12) Uani 1 1 d . . .
C22 C 0.3885(5) 0.1952(5) 0.5174(3) 0.1030(17) Uani 1 1 d . . .
H22A H 0.3219 0.2025 0.4903 0.124 Uiso 1 1 calc R . .
C23 C 0.4382(7) 0.0891(5) 0.5271(5) 0.159(3) Uani 1 1 d . . .
H23A H 0.4031 0.0243 0.5083 0.191 Uiso 1 1 calc R . .
C24 C 0.5383(8) 0.0782(7) 0.5641(5) 0.160(4) Uani 1 1 d . . .
H24A H 0.5725 0.0063 0.5696 0.192 Uiso 1 1 calc R . .
C25 C 0.5888(6) 0.1722(6) 0.5934(4) 0.135(2) Uani 1 1 d . . .
H25A H 0.6564 0.1646 0.6196 0.161 Uiso 1 1 calc R . .
C26 C 0.5393(5) 0.2780(4) 0.5839(3) 0.0892(15) Uani 1 1 d . . .
H26A H 0.5756 0.3425 0.6023 0.107 Uiso 1 1 calc R . .

loop_
_atom_site_aniso_label
_atom_site_aniso_U_11
_atom_site_aniso_U_22
_atom_site_aniso_U_33
_atom_site_aniso_U_23
_atom_site_aniso_U_13
_atom_site_aniso_U_12
S1 0.0664(7) 0.0911(9) 0.0610(6) -0.0104(7) 0.0006(6) -0.0112(7)
O1 0.070(2) 0.155(3) 0.077(2) -0.020(2) -0.0159(17) 0.010(2)
O2 0.118(3) 0.081(2) 0.095(2) -0.0168(17) 0.026(2) -0.048(2)
O3 0.135(3) 0.131(3) 0.108(3) 0.011(2) -0.059(3) 0.004(3)
O4 0.127(3) 0.106(3) 0.077(2) -0.010(2) -0.021(2) 0.003(3)
O5 0.0650(16) 0.0599(15) 0.0532(14) 0.0096(15) 0.0073(12) -0.0029(16)
N1 0.064(2) 0.058(2) 0.0510(18) 0.0025(15) 0.0053(16) 0.0037(16)
C1 0.080(3) 0.071(3) 0.053(2) 0.006(2) -0.007(2) 0.015(2)
C2 0.113(4) 0.052(3) 0.076(3) 0.008(2) -0.012(3) 0.004(3)
C3 0.076(3) 0.064(3) 0.093(3) 0.020(3) -0.015(3) -0.016(3)
C4 0.056(3) 0.085(3) 0.083(3) 0.022(3) 0.005(2) -0.005(3)
C5 0.055(2) 0.050(2) 0.060(2) 0.002(2) 0.0053(18) 0.003(2)
C6 0.091(4) 0.077(3) 0.091(4) 0.003(3) -0.026(4) -0.018(3)
C7 0.178(7) 0.171(6) 0.084(4) -0.039(4) -0.021(4) 0.003(6)
C8 0.195(9) 0.328(13) 0.111(6) -0.052(7) 0.013(6) 0.052(10)
C9 0.076(3) 0.064(3) 0.053(2) 0.004(2) 0.0000(19) 0.000(3)
C10 0.106(4) 0.098(4) 0.086(3) 0.033(3) 0.020(3) 0.033(3)
C11 0.135(5) 0.101(5) 0.112(4) 0.048(4) 0.035(4) 0.008(4)
C12 0.120(5) 0.126(5) 0.091(4) 0.018(4) 0.042(3) -0.006(5)
C13 0.117(5) 0.097(4) 0.119(5) -0.009(4) 0.050(4) 0.012(4)
C14 0.111(4) 0.078(4) 0.087(3) -0.002(3) 0.027(3) -0.008(3)
C15 0.051(2) 0.066(3) 0.068(2) 0.025(2) 0.008(2) 0.001(2)
C16 0.078(3) 0.086(3) 0.097(4) 0.036(3) 0.032(3) 0.017(3)
C17 0.097(4) 0.121(5) 0.204(7) 0.067(5) 0.082(5) 0.027(4)
C18 0.166(6) 0.156(5) 0.063(3) 0.029(3) 0.043(4) 0.046(4)
C19 0.084(4) 0.092(4) 0.146(5) 0.011(4) 0.035(3) 0.027(3)
C21 0.058(3) 0.059(3) 0.090(3) 0.022(2) 0.019(2) 0.004(2)
C22 0.084(3) 0.069(4) 0.155(5) 0.009(3) 0.016(4) -0.013(3)
C23 0.120(6) 0.065(5) 0.292(10) 0.009(5) 0.053(7) -0.003(4)
C24 0.120(6) 0.087(5) 0.272(10) 0.060(6) 0.074(7) 0.049(5)
C25 0.092(5) 0.103(5) 0.209(7) 0.045(5) 0.002(5) 0.032(4)
C26 0.063(3) 0.080(3) 0.124(4) 0.030(3) 0.010(3) 0.012(3)

loop_
_geom_bond_atom_site_label_1
_geom_bond_atom_site_label_2
_geom_bond_distance
_geom_bond_site_symmetry_2
_geom_bond_publ_flag
S1 O1 1.411(3) . ?
S1 O2 1.420(3) . ?
S1 N1 1.631(3) . ?
S1 C9 1.752(4) . ?
O3 C6 1.201(6) . ?
O4 C6 1.312(6) . ?
O4 C7 1.450(6) . ?
O5 C5 1.398(4) . ?
O5 C15 1.433(4) . ?
N1 C1 1.416(5) . ?
N1 C5 1.472(4) . ?
C1 C2 1.309(6) . ?
C2 C3 1.482(6) . ?
C3 C6 1.512(6) . ?
C3 C4 1.521(6) . ?
C4 C5 1.508(5) . ?
C7 C8 1.416(10) . ?
C9 C10 1.352(6) . ?
C9 C14 1.367(6) . ?
C10 C11 1.371(7) . ?
C11 C12 1.340(7) . ?
C12 C13 1.375(7) . ?
C13 C14 1.384(7) . ?
C15 C21 1.514(5) . ?
C15 C16 1.531(6) . ?
C16 C18 1.508(7) . ?
C16 C19 1.522(6) . ?
C16 C17 1.553(7) . ?
C21 C26 1.373(6) . ?
C21 C22 1.374(6) . ?
C22 C23 1.374(8) . ?
C23 C24 1.358(10) . ?
C24 C25 1.363(10) . ?
C25 C26 1.369(7) . ?

loop_
_cod_related_entry_id
_cod_related_entry_database
_cod_related_entry_code
1 ChemSpider 30659991
